data_1504189
loop_
_publ_author_name
'Hanessian, Stephen'
'Boyer, Nicolas'
'Reddy, Gone Jayapal'
'Desch\^enes-Simard, Beno\^it'

_publ_section_title
;
 Total synthesis of oidiodendrolides and related norditerpene dilactones
 from a common precursor: metabolites CJ-14,445, LL-Z1271gamma,
 oidiolactones A, B, C, and D, and nagilactone F.
;
_journal_issue 20
_journal_name_full 'Organic letters'
_journal_page_first 4640
_journal_page_last 4643
_journal_paper_doi 10.1021/ol901896c
_journal_volume 11
_journal_year 2009
_chemical_absolute_configuration rmad
_chemical_compound_source 'Synthesized by the authors. See text'
_chemical_formula_moiety 'C19 H24 O4'
_chemical_formula_sum 'C19 H24 O4'
_chemical_formula_weight 316.38
_chemical_name_systematic
; 
 ? 
;
_space_group_IT_number 19
_symmetry_cell_setting orthorhombic
_symmetry_space_group_name_Hall 'P 2ac 2ab'
_symmetry_space_group_name_H-M 'P 21 21 21'
_atom_sites_solution_hydrogens geom
_atom_sites_solution_primary direct
_atom_sites_solution_secondary difmap
_audit_creation_method SHELXL-97
_cell_angle_alpha 90
_cell_angle_beta 90
_cell_angle_gamma 90
_cell_formula_units_Z 4
_cell_length_a 7.7249(1)
_cell_length_b 9.6338(2)
_cell_length_c 22.5067(4)
_cell_measurement_reflns_used 8415
_cell_measurement_temperature 150
_cell_measurement_theta_max 71.77
_cell_measurement_theta_min 3.93
_cell_volume 1674.95(5)
_computing_cell_refinement 'SAINT V7.34A(Bruker AXS, 2007)'
_computing_data_collection 'APEX2  (Bruker AXS, 2008)'
_computing_data_reduction 'SAINT V7.34A(Bruker AXS, 2007)'
_computing_molecular_graphics 'SHELXTL v6.12 (Bruker AXS, 2001)'
_computing_publication_material 'UdMX (Maris, 2004)'
_computing_structure_refinement 'SHELXL97 (Sheldrick, 2008)'
_computing_structure_solution 'SHELXS97 (Sheldrick, 2008)'
_diffrn_ambient_temperature 150
_diffrn_detector_area_resol_mean 5.5
_diffrn_measured_fraction_theta_full 0.993
_diffrn_measured_fraction_theta_max 0.993
_diffrn_measurement_device_type 'Bruker Smart 6000'
_diffrn_measurement_method \w
_diffrn_radiation_monochromator 'Montel 200 optics'
_diffrn_radiation_source 'Rotating Anode'
_diffrn_radiation_type CuK\a
_diffrn_radiation_wavelength 1.54178
_diffrn_reflns_av_R_equivalents 0.042
_diffrn_reflns_av_sigmaI/netI 0.0244
_diffrn_reflns_limit_h_max 9
_diffrn_reflns_limit_h_min -9
_diffrn_reflns_limit_k_max 11
_diffrn_reflns_limit_k_min -11
_diffrn_reflns_limit_l_max 27
_diffrn_reflns_limit_l_min -27
_diffrn_reflns_number 22099
_diffrn_reflns_theta_full 72.57
_diffrn_reflns_theta_max 72.57
_diffrn_reflns_theta_min 3.93
_exptl_absorpt_coefficient_mu 0.702
_exptl_absorpt_correction_T_max 0.9064
_exptl_absorpt_correction_T_min 0.8221
_exptl_absorpt_correction_type multi-scan
_exptl_absorpt_process_details 'Sadabs (Sheldrick, 2007)'
_exptl_crystal_colour Colorless
_exptl_crystal_density_diffrn 1.255
_exptl_crystal_density_method 'not measured'
_exptl_crystal_description block
_exptl_crystal_F_000 680
_exptl_crystal_size_max 0.18
_exptl_crystal_size_mid 0.16
_exptl_crystal_size_min 0.14
_refine_diff_density_max 0.329
_refine_diff_density_min -0.171
_refine_diff_density_rms 0.039
_refine_ls_abs_structure_details 'Flack H D (1983), 1357 Friedel Pairs'
_refine_ls_abs_structure_Flack 0.00(18)
_refine_ls_extinction_coef 0.0036(4)
_refine_ls_extinction_expression Fc^*^=kFc[1+0.001xFc^2^\l^3^/sin(2\q)]^-1/4^
_refine_ls_extinction_method SHELXL
_refine_ls_goodness_of_fit_ref 1.038
_refine_ls_hydrogen_treatment constr
_refine_ls_matrix_type full
_refine_ls_number_parameters 213
_refine_ls_number_reflns 3294
_refine_ls_number_restraints 0
_refine_ls_restrained_S_all 1.038
_refine_ls_R_factor_all 0.0369
_refine_ls_R_factor_gt 0.0333
_refine_ls_shift/su_max 0.001
_refine_ls_shift/su_mean 0.000
_refine_ls_structure_factor_coef Fsqd
_refine_ls_weighting_details 'calc w=1/[\s^2^(Fo^2^)+(0.0541P)^2^+0.2185P] where P=(Fo^2^+2Fc^2^)/3'
_refine_ls_weighting_scheme calc
_refine_ls_wR_factor_gt 0.0854
_refine_ls_wR_factor_ref 0.0881
_reflns_number_gt 3063
_reflns_number_total 3294
_reflns_threshold_expression I>2\s(I)
_cod_data_source_file ol901896c_si_006.cif
_cod_data_source_block bent21
_cod_depositor_comments
;
The following automatic conversions were performed:

'_symmetry_cell_setting' value 'Orthorhombic' changed to
'orthorhombic' according to
/home/saulius/struct/CIF-dictionaries/cif_core.dic dictionary named
'cif_core.dic' version 2.4.2 from 2011-04-26.

'_geom_bond_publ_flag'
value 'Y' changed to 'y' according to
/home/saulius/struct/CIF-dictionaries/cif_core.dic dictionary named
'cif_core.dic' version 2.4.2 from 2011-04-26 (26
times).

'_geom_angle_publ_flag' value 'Y' changed to 'y' according
to /home/saulius/struct/CIF-dictionaries/cif_core.dic dictionary
named 'cif_core.dic' version 2.4.2 from 2011-04-26 (43
times).

'_geom_torsion_publ_flag' value 'Y' changed to 'y' according
to /home/saulius/struct/CIF-dictionaries/cif_core.dic dictionary
named 'cif_core.dic' version 2.4.2 from 2011-04-26 (64 times).

Automatic conversion script
Id: cif_fix_values 1715 2011-07-08 13:25:40Z adriana 
;
_cod_original_sg_symbol_H-M P212121
_cod_database_code 1504189

loop_
_symmetry_equiv_pos_as_xyz
'x, y, z'
'-x+1/2, -y, z+1/2'
'-x, y+1/2, -z+1/2'
'x+1/2, -y+1/2, -z'

loop_
_atom_site_label
_atom_site_type_symbol
_atom_site_fract_x
_atom_site_fract_y
_atom_site_fract_z
_atom_site_U_iso_or_equiv
_atom_site_adp_type
_atom_site_occupancy
_atom_site_symmetry_multiplicity
_atom_site_calc_flag
_atom_site_refinement_flags
O1 O 0.21756(16) 0.20570(13) 0.83613(5) 0.0400(3) Uani 1 1 d .
O2 O 0.23947(13) 0.06953(11) 0.91651(5) 0.0292(2) Uani 1 1 d .
O3 O 1.01928(14) -0.12822(13) 1.07992(6) 0.0387(3) Uani 1 1 d .
O4 O 0.74391(13) -0.09831(11) 1.10231(5) 0.0285(2) Uani 1 1 d .
C1 C 0.2933(2) 0.11500(16) 0.86190(7) 0.0293(3) Uani 1 1 d .
C2 C 0.3741(2) -0.09405(19) 0.80587(7) 0.0356(4) Uani 1 1 d .
H2A H 0.3292 -0.0608 0.7677 0.053 Uiso 1 1 calc R
H2B H 0.2802 -0.1373 0.8286 0.053 Uiso 1 1 calc R
H2C H 0.4657 -0.1625 0.7988 0.053 Uiso 1 1 calc R
C3 C 0.4488(2) 0.02970(16) 0.84146(7) 0.0272(3) Uani 1 1 d .
C4 C 0.5820(2) 0.1018(2) 0.80153(8) 0.0384(4) Uani 1 1 d .
H4A H 0.6377 0.0298 0.7766 0.046 Uiso 1 1 calc R
H4B H 0.5184 0.1646 0.7744 0.046 Uiso 1 1 calc R
C5 C 0.7251(2) 0.1860(2) 0.83135(8) 0.0390(4) Uani 1 1 d .
H5A H 0.6799 0.2792 0.8415 0.047 Uiso 1 1 calc R
H5B H 0.8219 0.1982 0.8030 0.047 Uiso 1 1 calc R
C6 C 0.7937(2) 0.11572(17) 0.88831(7) 0.0294(3) Uani 1 1 d .
H6A H 0.8509 0.0270 0.8780 0.035 Uiso 1 1 calc R
H6B H 0.8804 0.1765 0.9076 0.035 Uiso 1 1 calc R
C7 C 0.64354(18) 0.08835(15) 0.93127(7) 0.0237(3) Uani 1 1 d .
C8 C 0.52041(18) -0.01856(15) 0.90129(6) 0.0228(3) Uani 1 1 d .
H8 H 0.5819 -0.1091 0.8962 0.027 Uiso 1 1 calc R
C9 C 0.35696(17) -0.04027(15) 0.93776(7) 0.0242(3) Uani 1 1 d .
H9 H 0.3062 -0.1324 0.9270 0.029 Uiso 1 1 calc R
C10 C 0.38311(19) -0.03568(15) 1.00391(7) 0.0243(3) Uani 1 1 d .
H10 H 0.2863 -0.0457 1.0296 0.029 Uiso 1 1 calc R
C11 C 0.54118(18) -0.01769(15) 1.02714(7) 0.0236(3) Uani 1 1 d .
C12 C 0.69059(18) 0.01937(14) 0.98953(7) 0.0228(3) Uani 1 1 d .
C13 C 0.85159(18) -0.00632(15) 1.00921(7) 0.0257(3) Uani 1 1 d .
H13 H 0.9481 0.0233 0.9863 0.031 Uiso 1 1 calc R
C14 C 0.88090(19) -0.07953(16) 1.06563(7) 0.0281(3) Uani 1 1 d .
C15 C 0.58434(18) -0.01744(16) 1.09249(7) 0.0254(3) Uani 1 1 d .
H15 H 0.6088 0.0807 1.1042 0.030 Uiso 1 1 calc R
C16 C 0.5601(2) 0.22964(15) 0.94780(7) 0.0274(3) Uani 1 1 d .
H16A H 0.4669 0.2145 0.9766 0.041 Uiso 1 1 calc R
H16B H 0.5127 0.2731 0.9120 0.041 Uiso 1 1 calc R
H16C H 0.6481 0.2905 0.9652 0.041 Uiso 1 1 calc R
C17 C 0.4506(2) -0.07481(17) 1.13586(7) 0.0282(3) Uani 1 1 d .
H17 H 0.3398 -0.0238 1.1287 0.034 Uiso 1 1 calc R
C18 C 0.5069(2) -0.0439(2) 1.19960(8) 0.0401(4) Uani 1 1 d .
H18A H 0.4194 -0.0791 1.2273 0.060 Uiso 1 1 calc R
H18B H 0.5194 0.0566 1.2048 0.060 Uiso 1 1 calc R
H18C H 0.6180 -0.0894 1.2075 0.060 Uiso 1 1 calc R
C19 C 0.4137(2) -0.22904(18) 1.12746(8) 0.0348(4) Uani 1 1 d .
H19A H 0.3739 -0.2456 1.0867 0.052 Uiso 1 1 calc R
H19B H 0.3239 -0.2584 1.1555 0.052 Uiso 1 1 calc R
H19C H 0.5197 -0.2823 1.1347 0.052 Uiso 1 1 calc R

loop_
_atom_site_aniso_label
_atom_site_aniso_U_11
_atom_site_aniso_U_22
_atom_site_aniso_U_33
_atom_site_aniso_U_23
_atom_site_aniso_U_13
_atom_site_aniso_U_12
O1 0.0415(7) 0.0383(6) 0.0402(7) 0.0048(5) -0.0070(6) 0.0115(6)
O2 0.0214(5) 0.0362(6) 0.0301(5) 0.0002(4) -0.0013(5) 0.0062(4)
O3 0.0196(5) 0.0420(7) 0.0544(7) 0.0123(6) -0.0012(5) 0.0021(5)
O4 0.0173(5) 0.0321(6) 0.0361(6) 0.0049(4) -0.0020(4) 0.0014(4)
C1 0.0288(8) 0.0291(8) 0.0300(7) -0.0017(7) -0.0043(7) 0.0020(6)
C2 0.0377(9) 0.0378(9) 0.0313(8) -0.0085(7) -0.0037(7) -0.0009(7)
C3 0.0262(7) 0.0283(7) 0.0270(7) -0.0009(6) 0.0013(7) -0.0004(6)
C4 0.0364(9) 0.0462(10) 0.0328(8) 0.0074(8) 0.0025(8) -0.0054(8)
C5 0.0381(9) 0.0431(10) 0.0357(9) 0.0038(7) 0.0065(8) -0.0076(8)
C6 0.0247(7) 0.0286(7) 0.0351(8) -0.0015(6) 0.0057(7) -0.0049(6)
C7 0.0197(7) 0.0229(7) 0.0284(7) -0.0019(6) 0.0009(6) -0.0006(5)
C8 0.0205(7) 0.0219(7) 0.0261(7) -0.0024(6) 0.0022(6) 0.0002(5)
C9 0.0168(6) 0.0260(7) 0.0298(7) -0.0017(6) -0.0013(6) -0.0001(5)
C10 0.0184(6) 0.0268(7) 0.0277(7) 0.0005(6) 0.0023(6) 0.0009(5)
C11 0.0200(7) 0.0214(6) 0.0293(7) -0.0006(6) 0.0022(6) 0.0013(5)
C12 0.0194(7) 0.0193(6) 0.0297(7) -0.0041(6) 0.0016(6) -0.0022(5)
C13 0.0184(7) 0.0237(7) 0.0350(8) -0.0017(6) 0.0023(6) -0.0024(5)
C14 0.0182(6) 0.0244(7) 0.0417(9) 0.0009(6) -0.0014(7) -0.0028(6)
C15 0.0197(7) 0.0245(7) 0.0319(7) 0.0003(6) -0.0008(6) 0.0018(5)
C16 0.0285(7) 0.0211(7) 0.0325(8) -0.0026(6) 0.0003(7) 0.0003(6)
C17 0.0219(7) 0.0343(8) 0.0284(7) 0.0015(6) 0.0019(6) 0.0031(7)
C18 0.0393(9) 0.0517(11) 0.0292(8) 0.0006(8) 0.0009(8) -0.0002(8)
C19 0.0265(8) 0.0351(9) 0.0426(10) 0.0073(7) -0.0017(7) -0.0049(7)

loop_
_atom_type_symbol
_atom_type_description
_atom_type_scat_dispersion_real
_atom_type_scat_dispersion_imag
_atom_type_scat_source
C C 0.0181 0.0091 'International Tables Vol C Tables 4.2.6.8 and 6.1.1.4'
H H 0.0000 0.0000 'International Tables Vol C Tables 4.2.6.8 and 6.1.1.4'
O O 0.0492 0.0322 'International Tables Vol C Tables 4.2.6.8 and 6.1.1.4'

loop_
_geom_angle_atom_site_label_1
_geom_angle_atom_site_label_2
_geom_angle_atom_site_label_3
_geom_angle
_geom_angle_publ_flag
C1 O2 C9 109.51(11) y
C14 O4 C15 119.41(11) y
O1 C1 O2 121.23(15) y
O1 C1 C3 129.01(15) y
O2 C1 C3 109.71(13) y
C3 C2 H2A 109.5 ?
C3 C2 H2B 109.5 ?
H2A C2 H2B 109.5 ?
C3 C2 H2C 109.5 ?
H2A C2 H2C 109.5 ?
H2B C2 H2C 109.5 ?
C1 C3 C8 100.54(12) y
C1 C3 C4 117.45(14) y
C8 C3 C4 114.33(13) y
C1 C3 C2 106.08(13) y
C8 C3 C2 110.89(13) y
C4 C3 C2 107.22(13) y
C5 C4 C3 117.97(14) y
C5 C4 H4A 107.8 ?
C3 C4 H4A 107.8 ?
C5 C4 H4B 107.8 ?
C3 C4 H4B 107.8 ?
H4A C4 H4B 107.1 ?
C4 C5 C6 112.41(14) y
C4 C5 H5A 109.1 ?
C6 C5 H5A 109.1 ?
C4 C5 H5B 109.1 ?
C6 C5 H5B 109.1 ?
H5A C5 H5B 107.9 ?
C7 C6 C5 109.83(13) y
C7 C6 H6A 109.7 ?
C5 C6 H6A 109.7 ?
C7 C6 H6B 109.7 ?
C5 C6 H6B 109.7 ?
H6A C6 H6B 108.2 ?
C12 C7 C6 116.10(12) y
C12 C7 C16 106.09(12) y
C6 C7 C16 108.34(12) y
C12 C7 C8 103.40(11) y
C6 C7 C8 107.63(11) y
C16 C7 C8 115.53(12) y
C9 C8 C3 102.54(12) y
C9 C8 C7 111.38(11) y
C3 C8 C7 113.70(12) y
C9 C8 H8 109.7 ?
C3 C8 H8 109.7 ?
C7 C8 H8 109.7 ?
O2 C9 C10 112.53(12) y
O2 C9 C8 103.74(11) y
C10 C9 C8 114.78(12) y
O2 C9 H9 108.5 ?
C10 C9 H9 108.5 ?
C8 C9 H9 108.5 ?
C11 C10 C9 120.85(14) y
C11 C10 H10 119.6 ?
C9 C10 H10 119.6 ?
C10 C11 C12 121.38(14) y
C10 C11 C15 125.61(14) y
C12 C11 C15 112.72(12) y
C13 C12 C11 119.38(14) y
C13 C12 C7 126.07(13) y
C11 C12 C7 114.54(12) y
C12 C13 C14 121.06(14) y
C12 C13 H13 119.5 ?
C14 C13 H13 119.5 ?
O3 C14 O4 118.43(14) y
O3 C14 C13 123.45(15) y
O4 C14 C13 118.06(13) y
O4 C15 C11 109.27(12) y
O4 C15 C17 106.18(12) y
C11 C15 C17 118.29(12) y
O4 C15 H15 107.6 ?
C11 C15 H15 107.6 ?
C17 C15 H15 107.6 ?
C7 C16 H16A 109.5 ?
C7 C16 H16B 109.5 ?
H16A C16 H16B 109.5 ?
C7 C16 H16C 109.5 ?
H16A C16 H16C 109.5 ?
H16B C16 H16C 109.5 ?
C19 C17 C15 113.61(14) y
C19 C17 C18 111.07(14) y
C15 C17 C18 109.73(14) y
C19 C17 H17 107.4 ?
C15 C17 H17 107.4 ?
C18 C17 H17 107.4 ?
C17 C18 H18A 109.5 ?
C17 C18 H18B 109.5 ?
H18A C18 H18B 109.5 ?
C17 C18 H18C 109.5 ?
H18A C18 H18C 109.5 ?
H18B C18 H18C 109.5 ?
C17 C19 H19A 109.5 ?
C17 C19 H19B 109.5 ?
H19A C19 H19B 109.5 ?
C17 C19 H19C 109.5 ?
H19A C19 H19C 109.5 ?
H19B C19 H19C 109.5 ?

loop_
_geom_bond_atom_site_label_1
_geom_bond_atom_site_label_2
_geom_bond_distance
_geom_bond_publ_flag
O1 C1 1.201(2) y
O2 C1 1.3693(19) y
O2 C9 1.4736(18) y
O3 C14 1.2109(19) y
O4 C14 1.3543(19) y
O4 C15 1.4750(17) y
C1 C3 1.527(2) y
C2 C3 1.548(2) y
C2 H2a 0.98 ?
C2 H2b 0.98 ?
C2 H2c 0.98 ?
C3 C8 1.528(2) y
C3 C4 1.532(2) y
C4 C5 1.526(2) y
C4 H4a 0.99 ?
C4 H4b 0.99 ?
C5 C6 1.544(2) y
C5 H5a 0.99 ?
C5 H5b 0.99 ?
C6 C7 1.533(2) y
C6 H6a 0.99 ?
C6 H6b 0.99 ?
C7 C12 1.514(2) y
C7 C16 1.551(2) y
C7 C8 1.556(2) y
C8 C9 1.5204(19) y
C8 H8 1 ?
C9 C10 1.503(2) y
C9 H9 1 ?
C10 C11 1.340(2) y
C10 H10 0.95 ?
C11 C12 1.475(2) y
C11 C15 1.508(2) y
C12 C13 1.343(2) y
C13 C14 1.470(2) y
C13 H13 0.95 ?
C15 C17 1.525(2) y
C15 H15 1 ?
C16 H16a 0.98 ?
C16 H16b 0.98 ?
C16 H16c 0.98 ?
C17 C19 1.525(2) y
C17 C18 1.528(2) y
C17 H17 1 ?
C18 H18a 0.98 ?
C18 H18b 0.98 ?
C18 H18c 0.98 ?
C19 H19a 0.98 ?
C19 H19b 0.98 ?
C19 H19c 0.98 ?

loop_
_geom_torsion_atom_site_label_1
_geom_torsion_atom_site_label_2
_geom_torsion_atom_site_label_3
_geom_torsion_atom_site_label_4
_geom_torsion
_geom_torsion_publ_flag
C9 O2 C1 O1 -179.27(14) y
C9 O2 C1 C3 3.24(16) y
O1 C1 C3 C8 157.96(17) y
O2 C1 C3 C8 -24.81(15) y
O1 C1 C3 C4 33.3(2) y
O2 C1 C3 C4 -149.48(14) y
O1 C1 C3 C2 -86.5(2) y
O2 C1 C3 C2 90.72(15) y
C1 C3 C4 C5 85.28(19) y
C8 C3 C4 C5 -32.2(2) y
C2 C3 C4 C5 -155.52(16) y
C3 C4 C5 C6 39.0(2) y
C4 C5 C6 C7 -55.59(18) y
C5 C6 C7 C12 179.97(13) y
C5 C6 C7 C16 -60.85(16) y
C5 C6 C7 C8 64.72(16) y
C1 C3 C8 C9 35.43(14) y
C4 C3 C8 C9 162.20(13) y
C2 C3 C8 C9 -76.45(15) y
C1 C3 C8 C7 -84.94(14) y
C4 C3 C8 C7 41.83(18) y
C2 C3 C8 C7 163.18(12) y
C12 C7 C8 C9 62.88(14) y
C6 C7 C8 C9 -173.74(12) y
C16 C7 C8 C9 -52.57(17) y
C12 C7 C8 C3 178.12(12) y
C6 C7 C8 C3 -58.49(15) y
C16 C7 C8 C3 62.68(16) y
C1 O2 C9 C10 144.73(13) y
C1 O2 C9 C8 20.09(15) y
C3 C8 C9 O2 -34.78(14) y
C7 C8 C9 O2 87.18(13) y
C3 C8 C9 C10 -157.96(12) y
C7 C8 C9 C10 -36.00(17) y
O2 C9 C10 C11 -120.18(15) y
C8 C9 C10 C11 -1.8(2) y
C9 C10 C11 C12 9.4(2) y
C9 C10 C11 C15 -177.24(13) y
C10 C11 C12 C13 -158.76(15) y
C15 C11 C12 C13 27.10(19) y
C10 C11 C12 C7 22.8(2) y
C15 C11 C12 C7 -151.36(12) y
C6 C7 C12 C13 7.4(2) y
C16 C7 C12 C13 -113.04(16) y
C8 C7 C12 C13 124.96(15) y
C6 C7 C12 C11 -174.31(13) y
C16 C7 C12 C11 65.30(15) y
C8 C7 C12 C11 -56.70(15) y
C11 C12 C13 C14 4.3(2) y
C7 C12 C13 C14 -177.39(13) y
C15 O4 C14 O3 167.70(14) y
C15 O4 C14 C13 -15.0(2) y
C12 C13 C14 O3 165.51(16) y
C12 C13 C14 O4 -11.7(2) y
C14 O4 C15 C11 44.78(17) y
C14 O4 C15 C17 173.41(13) y
C10 C11 C15 O4 136.84(15) y
C12 C11 C15 O4 -49.32(16) y
C10 C11 C15 C17 15.3(2) y
C12 C11 C15 C17 -170.89(13) y
O4 C15 C17 C19 -59.13(16) y
C11 C15 C17 C19 64.00(18) y
O4 C15 C17 C18 65.87(16) y
C11 C15 C17 C18 -171.00(14) y

loop_
_cod_related_entry_id
_cod_related_entry_database
_cod_related_entry_code
1 ChemSpider 157880
